data_4089316
loop_
_publ_author_name
'Uehara, Kazuhiro'
'Hikichi, Shiro'
'Akita, Munetaka'

_publ_section_title
;
 Rational Synthesis and Reversible Metal&#x2212;Metal Bond Scission of
 Heterobimetallic Xenophilic Complexes Containing an Unsupported, Polar
 Metal&#x2212;Metal Bond, TpiPr2M&#x2212;Co(CO)3L (M = Ni, Co, Fe, Mn; L =
 CO, PPh3)
;
_journal_issue 24
_journal_name_full Organometallics
_journal_page_first 5002
_journal_paper_doi 10.1021/om010651j
_journal_volume 20
_journal_year 2001
_chemical_formula_sum 'C25 H33 B Br3 Co N6 Ni O4'
_chemical_formula_weight 849.75
_chemical_name_common 'compound 1'Ni_hexane'
_space_group_IT_number 14
_space_group_name_Hall '-P 2yab'
_space_group_name_H-M_alt 'P 1 21/a 1'
_atom_sites_solution_hydrogens geom
_atom_sites_solution_primary direct
_atom_sites_solution_secondary difmap
_audit_creation_method SHELXL-97
_cell_angle_alpha 90.00
_cell_angle_beta 104.545(3)
_cell_angle_gamma 90.00
_cell_formula_units_Z 4
_cell_length_a 21.8178(14)
_cell_length_b 13.9755(10)
_cell_length_c 11.3967(8)
_cell_measurement_temperature 213(2)
_cell_volume 3363.6(4)
_computing_structure_refinement 'SHELXL-97 (Sheldrick, 1997)'
_computing_structure_solution 'SHELXS-97 (Sheldrick, 1990)'
_diffrn_ambient_temperature 213(2)
_diffrn_measured_fraction_theta_full 0.959
_diffrn_measured_fraction_theta_max 0.959
_diffrn_radiation_monochromator graphite
_diffrn_radiation_source 'fine-focus sealed tube'
_diffrn_radiation_type 'Mo K\a'
_diffrn_radiation_wavelength 0.71069
_diffrn_reflns_av_R_equivalents 0.0000
_diffrn_reflns_av_sigmaI/netI 0.0835
_diffrn_reflns_limit_h_max 28
_diffrn_reflns_limit_h_min 0
_diffrn_reflns_limit_k_max 17
_diffrn_reflns_limit_k_min 0
_diffrn_reflns_limit_l_max 14
_diffrn_reflns_limit_l_min -14
_diffrn_reflns_number 7408
_diffrn_reflns_theta_full 27.48
_diffrn_reflns_theta_max 27.48
_diffrn_reflns_theta_min 1.75
_exptl_absorpt_coefficient_mu 4.655
_exptl_crystal_density_diffrn 1.678
_exptl_crystal_density_method 'not measured'
_exptl_crystal_F_000 1688
_refine_diff_density_max 0.408
_refine_diff_density_min -1.271
_refine_diff_density_rms 0.147
_refine_ls_extinction_method none
_refine_ls_goodness_of_fit_ref 0.781
_refine_ls_hydrogen_treatment mixed
_refine_ls_matrix_type full
_refine_ls_number_parameters 381
_refine_ls_number_reflns 7408
_refine_ls_number_restraints 0
_refine_ls_restrained_S_all 0.781
_refine_ls_R_factor_all 0.0859
_refine_ls_R_factor_gt 0.0507
_refine_ls_shift/su_max 0.048
_refine_ls_shift/su_mean 0.002
_refine_ls_structure_factor_coef Fsqd
_refine_ls_weighting_details 'calc w=1/[\s^2^(Fo^2^)+(0.1000P)^2^+0.0000P] where P=(Fo^2^+2Fc^2^)/3'
_refine_ls_weighting_scheme calc
_refine_ls_wR_factor_gt 0.1292
_refine_ls_wR_factor_ref 0.1436
_reflns_number_gt 4688
_reflns_number_total 7408
_reflns_threshold_expression >2sigma(I)
_cod_data_source_file om010651j.cif
_cod_data_source_block shelxl
_cod_depositor_comments
;
 Corrected the values of the '_diffrn_radiation_type' and
 '_refine_ls_weighting_details' data items by replacing a
 sequence of malformed symbols with the backslash symbol ('\')
 after consulting the original publication.

 Antanas Vaitkus,
 2019-12-11
;
_cod_database_code 4089316

loop_
_symmetry_equiv_pos_as_xyz
'x, y, z'
'-x+1/2, y+1/2, -z'
'-x, -y, -z'
'x-1/2, -y-1/2, z'

loop_
_atom_site_label
_atom_site_type_symbol
_atom_site_fract_x
_atom_site_fract_y
_atom_site_fract_z
_atom_site_U_iso_or_equiv
_atom_site_adp_type
_atom_site_occupancy
_atom_site_symmetry_multiplicity
_atom_site_calc_flag
_atom_site_refinement_flags
Br1 Br 0.02022(2) 0.05227(5) 0.28939(5) 0.05778(18) Uani 1 1 d .
Br2 Br 0.41951(2) -0.18750(5) 0.86370(7) 0.0677(2) Uani 1 1 d .
Br3 Br 0.05299(3) -0.19168(5) 1.05909(5) 0.05815(18) Uani 1 1 d .
Ni1 Ni 0.19164(2) 0.06358(4) 0.79085(5) 0.03268(15) Uani 1 1 d .
Co1 Co 0.20802(3) 0.22759(5) 0.85939(6) 0.04033(17) Uani 1 1 d .
O1 O 0.2202(3) 0.4330(3) 0.9108(5) 0.0893(16) Uani 1 1 d .
O2 O 0.27482(19) 0.1469(3) 1.0929(3) 0.0665(12) Uani 1 1 d .
O3 O 0.07070(17) 0.2043(3) 0.8088(4) 0.0687(12) Uani 1 1 d .
O4 O 0.2759(2) 0.2159(4) 0.6680(4) 0.0754(13) Uani 1 1 d .
N11 N 0.14078(16) 0.0373(3) 0.6200(3) 0.0338(8) Uani 1 1 d .
N12 N 0.13488(16) -0.0575(3) 0.5905(3) 0.0349(8) Uani 1 1 d .
N21 N 0.25926(16) -0.0312(3) 0.7820(3) 0.0359(9) Uani 1 1 d .
N22 N 0.23724(16) -0.1162(3) 0.7267(3) 0.0334(8) Uani 1 1 d .
N31 N 0.14667(15) -0.0393(3) 0.8601(3) 0.0340(8) Uani 1 1 d .
N32 N 0.13775(15) -0.1237(3) 0.7971(3) 0.0326(8) Uani 1 1 d .
C1 C 0.2154(3) 0.3530(5) 0.8917(5) 0.0544(14) Uani 1 1 d .
C2 C 0.2479(2) 0.1760(4) 0.9997(6) 0.0528(14) Uani 1 1 d .
C3 C 0.1252(2) 0.2106(4) 0.8274(5) 0.0492(13) Uani 1 1 d .
C4 C 0.2482(3) 0.2169(4) 0.7440(5) 0.0540(14) Uani 1 1 d .
C11 C 0.10571(18) 0.0870(4) 0.5273(4) 0.0370(10) Uani 1 1 d .
C12 C 0.07654(19) 0.0215(4) 0.4385(4) 0.0400(11) Uani 1 1 d .
C13 C 0.09538(19) -0.0689(4) 0.4791(4) 0.0368(11) Uani 1 1 d .
C14 C 0.0999(2) 0.1928(4) 0.5224(5) 0.0480(13) Uani 1 1 d .
H1 H 0.0662 0.2123 0.5574 0.048 Uiso 1 1 calc R
H2 H 0.0909 0.2136 0.4395 0.048 Uiso 1 1 calc R
H3 H 0.1390 0.2210 0.5671 0.048 Uiso 1 1 calc R
C15 C 0.0780(2) -0.1626(4) 0.4205(5) 0.0553(15) Uani 1 1 d .
H4 H 0.0407 -0.1556 0.3551 0.055 Uiso 1 1 calc R
H5 H 0.0697 -0.2071 0.4788 0.055 Uiso 1 1 calc R
H6 H 0.1122 -0.1859 0.3894 0.055 Uiso 1 1 calc R
C21 C 0.32157(19) -0.0408(4) 0.8331(4) 0.0397(11) Uani 1 1 d .
C22 C 0.3390(2) -0.1320(4) 0.8071(4) 0.0441(12) Uani 1 1 d .
C23 C 0.2861(2) -0.1788(4) 0.7412(4) 0.0369(10) Uani 1 1 d .
C24 C 0.3618(2) 0.0367(4) 0.8998(5) 0.0552(15) Uani 1 1 d .
H10 H 0.4054 0.0237 0.9026 0.055 Uiso 1 1 calc R
H11 H 0.3566 0.0402 0.9809 0.055 Uiso 1 1 calc R
H12 H 0.3496 0.0965 0.8593 0.055 Uiso 1 1 calc R
C25 C 0.2801(2) -0.2759(4) 0.6866(5) 0.0510(13) Uani 1 1 d .
H7 H 0.2698 -0.2705 0.5999 0.051 Uiso 1 1 calc R
H8 H 0.2470 -0.3103 0.7104 0.051 Uiso 1 1 calc R
H9 H 0.3194 -0.3096 0.7143 0.051 Uiso 1 1 calc R
C31 C 0.12087(19) -0.0489(4) 0.9541(4) 0.0365(10) Uani 1 1 d .
C32 C 0.09556(19) -0.1405(4) 0.9497(4) 0.0407(11) Uani 1 1 d .
C33 C 0.10603(18) -0.1867(3) 0.8485(4) 0.0356(10) Uani 1 1 d .
C34 C 0.1211(2) 0.0275(4) 1.0453(5) 0.0499(13) Uani 1 1 d .
H13 H 0.0831 0.0648 1.0206 0.050 Uiso 1 1 calc R
H14 H 0.1572 0.0682 1.0515 0.050 Uiso 1 1 calc R
H15 H 0.1231 -0.0011 1.1228 0.050 Uiso 1 1 calc R
C35 C 0.0843(2) -0.2823(4) 0.7974(5) 0.0476(13) Uani 1 1 d .
H16 H 0.0486 -0.2748 0.7289 0.048 Uiso 1 1 calc R
H17 H 0.0722 -0.3203 0.8581 0.048 Uiso 1 1 calc R
H18 H 0.1180 -0.3136 0.7722 0.048 Uiso 1 1 calc R
C41 C 0.4721(5) -0.0439(7) 0.2598(13) 0.162(6) Uani 1 1 d .
H19 H 0.4813 -0.0132 0.1909 0.162 Uiso 1 1 calc R
H20 H 0.4529 0.0013 0.3031 0.162 Uiso 1 1 calc R
H21 H 0.4435 -0.0963 0.2330 0.162 Uiso 1 1 calc R
C42 C 0.5288(7) -0.0788(9) 0.3372(16) 0.151(5) Uani 1 1 d .
H22 H 0.566(4) -0.120(7) 0.303(9) 0.151 Uiso 1 1 d .
C43 C 0.5748(6) -0.0051(9) 0.4053(11) 0.131(4) Uani 1 1 d .
C44 C 0.6385(7) -0.0295(9) 0.4854(12) 0.144(4) Uani 1 1 d .
C45 C 0.6804(7) 0.0452(9) 0.5420(13) 0.159(5) Uani 1 1 d .
C46 C 0.7457(5) 0.0259(7) 0.5929(12) 0.148(5) Uani 1 1 d .
H30 H 0.7603 -0.0200 0.5434 0.148 Uiso 1 1 calc R
H31 H 0.7513 0.0006 0.6732 0.148 Uiso 1 1 calc R
H32 H 0.7695 0.0840 0.5965 0.148 Uiso 1 1 calc R
B1 B 0.1656(2) -0.1344(4) 0.6847(5) 0.0349(11) Uani 1 1 d .
H0 H 0.1566 -0.1971 0.6509 0.041 Uiso 1 1 d .
H23 H 0.5194 -0.1203 0.3982 0.165 Uiso 1 1 d .
H24 H 0.5816 0.0380 0.3447 0.144 Uiso 1 1 d .
H25 H 0.5524 0.0278 0.4549 0.144 Uiso 1 1 d .
H26 H 0.6617 -0.0685 0.4420 0.162 Uiso 1 1 d .
H27 H 0.6344 -0.0633 0.5552 0.162 Uiso 1 1 d .
H28 H 0.6842 0.0894 0.4669 0.170 Uiso 1 1 d .
H29 H 0.6646 0.0843 0.5885 0.170 Uiso 1 1 d .

loop_
_atom_site_aniso_label
_atom_site_aniso_U_11
_atom_site_aniso_U_22
_atom_site_aniso_U_33
_atom_site_aniso_U_23
_atom_site_aniso_U_13
_atom_site_aniso_U_12
Br1 0.0493(3) 0.0803(5) 0.0376(3) 0.0049(3) -0.0006(2) 0.0144(3)
Br2 0.0394(3) 0.0716(5) 0.0905(5) 0.0151(4) 0.0135(3) 0.0205(3)
Br3 0.0587(3) 0.0726(4) 0.0484(3) 0.0017(3) 0.0232(2) -0.0199(3)
Ni1 0.0326(3) 0.0309(3) 0.0346(3) -0.0044(3) 0.0085(2) -0.0004(2)
Co1 0.0418(3) 0.0353(4) 0.0454(4) -0.0089(3) 0.0137(3) -0.0039(3)
O1 0.131(4) 0.039(3) 0.103(4) -0.020(3) 0.038(3) -0.013(3)
O2 0.071(3) 0.075(3) 0.045(2) 0.000(2) -0.0005(19) -0.002(2)
O3 0.042(2) 0.083(3) 0.082(3) -0.012(3) 0.0181(19) 0.001(2)
O4 0.090(3) 0.072(3) 0.083(3) -0.003(3) 0.058(3) -0.005(3)
N11 0.0377(18) 0.033(2) 0.0292(18) -0.0019(16) 0.0059(14) 0.0002(16)
N12 0.0375(18) 0.032(2) 0.0339(19) -0.0037(17) 0.0073(14) 0.0014(16)
N21 0.0309(17) 0.038(2) 0.039(2) -0.0031(18) 0.0082(14) 0.0033(16)
N22 0.0365(17) 0.034(2) 0.0316(18) -0.0016(16) 0.0116(14) 0.0015(16)
N31 0.0316(17) 0.038(2) 0.0345(19) -0.0059(17) 0.0118(14) -0.0028(15)
N32 0.0337(17) 0.029(2) 0.0344(19) -0.0026(17) 0.0079(14) -0.0008(15)
C1 0.060(3) 0.055(4) 0.050(3) -0.010(3) 0.017(2) -0.004(3)
C2 0.044(3) 0.054(4) 0.063(3) -0.007(3) 0.017(2) -0.005(2)
C3 0.054(3) 0.049(3) 0.047(3) -0.005(3) 0.018(2) -0.003(2)
C4 0.060(3) 0.043(3) 0.062(4) -0.012(3) 0.021(3) -0.004(3)
C11 0.032(2) 0.041(3) 0.040(2) 0.006(2) 0.0124(18) 0.0051(19)
C12 0.035(2) 0.051(3) 0.035(2) 0.004(2) 0.0099(18) 0.008(2)
C13 0.032(2) 0.050(3) 0.028(2) -0.006(2) 0.0056(16) -0.002(2)
C14 0.050(3) 0.045(3) 0.049(3) 0.007(2) 0.013(2) 0.012(2)
C15 0.056(3) 0.055(4) 0.046(3) -0.011(3) -0.004(2) -0.007(3)
C21 0.0266(19) 0.053(3) 0.041(2) 0.005(2) 0.0111(17) 0.005(2)
C22 0.037(2) 0.053(3) 0.047(3) 0.014(3) 0.0177(19) 0.007(2)
C23 0.039(2) 0.042(3) 0.034(2) 0.002(2) 0.0179(18) 0.004(2)
C24 0.032(2) 0.067(4) 0.063(3) -0.011(3) 0.004(2) -0.007(2)
C25 0.055(3) 0.042(3) 0.066(3) 0.007(3) 0.034(3) 0.012(2)
C31 0.035(2) 0.040(3) 0.034(2) -0.002(2) 0.0077(17) -0.0016(19)
C32 0.0299(19) 0.056(3) 0.037(2) 0.005(2) 0.0106(17) 0.001(2)
C33 0.0260(19) 0.035(3) 0.042(2) 0.005(2) 0.0025(16) -0.0009(17)
C34 0.058(3) 0.053(3) 0.044(3) -0.007(3) 0.023(2) -0.006(3)
C35 0.046(3) 0.039(3) 0.059(3) 0.003(3) 0.015(2) -0.004(2)
C41 0.147(10) 0.088(8) 0.233(16) 0.026(9) 0.012(10) 0.024(7)
C42 0.187(13) 0.088(9) 0.205(14) 0.011(9) 0.101(11) -0.003(9)
C43 0.150(9) 0.121(10) 0.143(10) 0.025(8) 0.078(8) 0.038(8)
C44 0.192(12) 0.118(10) 0.132(10) -0.032(8) 0.060(9) 0.034(9)
C45 0.184(13) 0.133(11) 0.164(12) -0.029(10) 0.053(10) 0.050(10)
C46 0.199(12) 0.090(8) 0.198(13) 0.006(8) 0.134(11) 0.017(8)
B1 0.038(2) 0.031(3) 0.034(2) -0.007(2) 0.0074(19) -0.001(2)

loop_
_atom_type_symbol
_atom_type_description
_atom_type_scat_dispersion_real
_atom_type_scat_dispersion_imag
_atom_type_scat_source
C C 0.0033 0.0016 'International Tables Vol C Tables 4.2.6.8 and 6.1.1.4'
H H 0.0000 0.0000 'International Tables Vol C Tables 4.2.6.8 and 6.1.1.4'
O O 0.0106 0.0060 'International Tables Vol C Tables 4.2.6.8 and 6.1.1.4'
N N 0.0061 0.0033 'International Tables Vol C Tables 4.2.6.8 and 6.1.1.4'
B B 0.0013 0.0007 'International Tables Vol C Tables 4.2.6.8 and 6.1.1.4'
Co Co 0.3494 0.9721 'International Tables Vol C Tables 4.2.6.8 and 6.1.1.4'
Ni Ni 0.3393 1.1124 'International Tables Vol C Tables 4.2.6.8 and 6.1.1.4'
Br Br -0.2901 2.4595 'International Tables Vol C Tables 4.2.6.8 and 6.1.1.4'

loop_
_geom_angle_atom_site_label_1
_geom_angle_atom_site_label_2
_geom_angle_atom_site_label_3
_geom_angle
N21 Ni1 N31 89.13(16)
N21 Ni1 N11 93.70(15)
N31 Ni1 N11 92.54(15)
N21 Ni1 Co1 126.28(11)
N31 Ni1 Co1 126.73(11)
N11 Ni1 Co1 119.01(12)
C4 Co1 C3 120.6(3)
C4 Co1 C2 114.6(3)
C3 Co1 C2 112.1(3)
C4 Co1 C1 101.6(3)
C3 Co1 C1 102.0(3)
C2 Co1 C1 102.4(3)
C4 Co1 Ni1 74.88(19)
C3 Co1 Ni1 75.27(19)
C2 Co1 Ni1 84.53(19)
C1 Co1 Ni1 173.07(19)
C11 N11 N12 108.1(4)
C11 N11 Ni1 137.4(3)
N12 N11 Ni1 114.2(3)
C13 N12 N11 110.1(4)
C13 N12 B1 129.2(4)
N11 N12 B1 120.4(3)
C21 N21 N22 108.2(4)
C21 N21 Ni1 136.1(3)
N22 N21 Ni1 114.7(2)
C23 N22 N21 109.2(3)
C23 N22 B1 129.6(4)
N21 N22 B1 119.9(4)
C31 N31 N32 107.5(4)
C31 N31 Ni1 137.1(3)
N32 N31 Ni1 115.4(3)
C33 N32 N31 111.0(4)
C33 N32 B1 130.3(4)
N31 N32 B1 118.7(4)
O1 C1 Co1 179.1(6)
O2 C2 Co1 176.6(5)
O3 C3 Co1 176.4(5)
O4 C4 Co1 175.7(5)
N11 C11 C12 107.4(4)
N11 C11 C14 125.1(4)
C12 C11 C14 127.4(4)
C13 C12 C11 108.4(4)
C13 C12 Br1 126.0(4)
C11 C12 Br1 125.6(4)
N12 C13 C12 105.9(4)
N12 C13 C15 124.1(4)
C12 C13 C15 130.0(4)
N21 C21 C22 107.5(4)
N21 C21 C24 123.7(5)
C22 C21 C24 128.7(4)
C23 C22 C21 108.5(4)
C23 C22 Br2 125.1(4)
C21 C22 Br2 126.2(4)
N22 C23 C22 106.6(4)
N22 C23 C25 123.7(4)
C22 C23 C25 129.6(4)
N31 C31 C32 107.9(4)
N31 C31 C34 124.0(4)
C32 C31 C34 128.1(5)
C31 C32 C33 108.1(4)
C31 C32 Br3 125.9(4)
C33 C32 Br3 126.0(4)
N32 C33 C32 105.5(4)
N32 C33 C35 124.6(5)
C32 C33 C35 129.8(5)
C41 C42 C43 116.8(11)
C44 C43 C42 123.6(11)
C45 C44 C43 119.9(12)
C46 C45 C44 120.4(12)
N22 B1 N12 109.3(4)
N22 B1 N32 107.7(3)
N12 B1 N32 108.2(4)

loop_
_geom_bond_atom_site_label_1
_geom_bond_atom_site_label_2
_geom_bond_distance
Br1 C12 1.880(4)
Br2 C22 1.880(4)
Br3 C32 1.874(5)
Ni1 N21 2.004(4)
Ni1 N31 2.010(4)
Ni1 N11 2.018(3)
Ni1 Co1 2.4191(9)
Co1 C4 1.760(6)
Co1 C3 1.767(5)
Co1 C2 1.771(6)
Co1 C1 1.790(6)
O1 C1 1.139(7)
O2 C2 1.151(7)
O3 C3 1.158(6)
O4 C4 1.175(7)
N11 C11 1.333(5)
N11 N12 1.365(5)
N12 C13 1.352(5)
N12 B1 1.548(6)
N21 C21 1.344(5)
N21 N22 1.373(5)
N22 C23 1.357(6)
N22 B1 1.536(6)
N31 C31 1.336(6)
N31 N32 1.369(5)
N32 C33 1.342(6)
N32 B1 1.558(6)
C11 C12 1.394(7)
C11 C14 1.484(7)
C12 C13 1.373(7)
C13 C15 1.475(7)
C21 C22 1.383(7)
C21 C24 1.479(7)
C22 C23 1.375(7)
C23 C25 1.484(7)
C31 C32 1.390(7)
C31 C34 1.490(7)
C32 C33 1.390(7)
C33 C35 1.487(7)
C41 C42 1.414(15)
C42 C43 1.508(17)
C43 C44 1.498(15)
C44 C45 1.431(16)
C45 C46 1.422(14)
